data_4509630
loop_
_publ_author_name
'Basu, Tannistha'
'Sparkes, Hazel A.'
'Mondal, Raju'

_publ_section_title
;
 Construction of Extended Molecular Networks with Heterosynthons in
 Cocrystals of Pyrazole and Acids
;
_journal_issue 12
_journal_name_full 'Crystal Growth &amp; Design'
_journal_page_first 5164
_journal_paper_doi 10.1021/cg900559q
_journal_volume 9
_journal_year 2009
_chemical_formula_sum 'C20 H22 N4 O6'
_chemical_formula_weight 414.42
_chemical_name_systematic
;

 ?

;
_space_group_IT_number 14
_symmetry_cell_setting monoclinic
_symmetry_space_group_name_Hall '-P 2ybc'
_symmetry_space_group_name_H-M 'P 1 21/c 1'
_atom_sites_solution_hydrogens geom
_atom_sites_solution_primary direct
_atom_sites_solution_secondary difmap
_audit_creation_method SHELXL-97
_cell_angle_alpha 90.00
_cell_angle_beta 101.528(2)
_cell_angle_gamma 90.00
_cell_formula_units_Z 4
_cell_length_a 15.9936(11)
_cell_length_b 15.8382(11)
_cell_length_c 7.7126(5)
_cell_measurement_reflns_used 3966
_cell_measurement_temperature 120(2)
_cell_measurement_theta_max 26.11
_cell_measurement_theta_min 2.55
_cell_volume 1914.3(2)
_computing_cell_refinement 'Bruker APEX-2'
_computing_data_collection 'Bruker APEX-2'
_computing_data_reduction 'Bruker SHELXTL'
_computing_molecular_graphics 'Bruker SHELXTL'
_computing_publication_material 'Bruker SHELXTL'
_computing_structure_refinement 'SHELXL-97 (Sheldrick, 1997)'
_computing_structure_solution 'SHELXS-97 (Sheldrick, 1990)'
_diffrn_ambient_temperature 120(2)
_diffrn_detector_area_resol_mean 8
_diffrn_measured_fraction_theta_full 0.995
_diffrn_measured_fraction_theta_max 0.995
_diffrn_measurement_device_type 'Bruker APEX-2 CCD area detector'
_diffrn_measurement_method '/w scans'
_diffrn_radiation_monochromator graphite
_diffrn_radiation_source 'fine-focus sealed tube'
_diffrn_radiation_type MoK\a
_diffrn_radiation_wavelength 0.71073
_diffrn_reflns_av_R_equivalents 0.0512
_diffrn_reflns_av_sigmaI/netI 0.0343
_diffrn_reflns_limit_h_max 18
_diffrn_reflns_limit_h_min -19
_diffrn_reflns_limit_k_max 19
_diffrn_reflns_limit_k_min -19
_diffrn_reflns_limit_l_max 9
_diffrn_reflns_limit_l_min -9
_diffrn_reflns_number 24214
_diffrn_reflns_theta_full 26.53
_diffrn_reflns_theta_max 26.53
_diffrn_reflns_theta_min 1.30
_diffrn_standards_decay_% 0
_exptl_absorpt_coefficient_mu 0.108
_exptl_absorpt_correction_T_max 1.0000
_exptl_absorpt_correction_T_min 0.848970
_exptl_absorpt_correction_type multi-scan
_exptl_absorpt_process_details 'SADABS v.2.03 (Bruker, 2001), R(int)=0.0537 before correction'
_exptl_crystal_colour yellow
_exptl_crystal_density_diffrn 1.438
_exptl_crystal_density_meas ?
_exptl_crystal_density_method 'not measured'
_exptl_crystal_description Rhombohedral
_exptl_crystal_F_000 872
_exptl_crystal_size_max 0.26
_exptl_crystal_size_mid 0.24
_exptl_crystal_size_min 0.20
_refine_diff_density_max 0.210
_refine_diff_density_min -0.187
_refine_diff_density_rms 0.043
_refine_ls_extinction_method none
_refine_ls_goodness_of_fit_ref 1.036
_refine_ls_hydrogen_treatment refall
_refine_ls_matrix_type full
_refine_ls_number_parameters 359
_refine_ls_number_reflns 3955
_refine_ls_number_restraints 0
_refine_ls_restrained_S_all 1.036
_refine_ls_R_factor_all 0.0574
_refine_ls_R_factor_gt 0.0387
_refine_ls_shift/su_max 0.000
_refine_ls_shift/su_mean 0.000
_refine_ls_structure_factor_coef Fsqd
_refine_ls_weighting_details 'calc w=1/[\s^2^(Fo^2^)+(0.0454P)^2^+0.4992P] where P=(Fo^2^+2Fc^2^)/3'
_refine_ls_weighting_scheme calc
_refine_ls_wR_factor_gt 0.0901
_refine_ls_wR_factor_ref 0.0990
_reflns_number_gt 2993
_reflns_number_total 3955
_reflns_threshold_expression I>2\s(I)
_cod_data_source_file cg900559qsup2.cif
_cod_data_source_block 09tba008
_cod_depositor_comments
;
The following automatic conversions were performed:

'_symmetry_cell_setting' value 'Monoclinic' changed to 'monoclinic'
according to /home/saulius/struct/CIF-dictionaries/cif_core.dic
dictionary named 'cif_core.dic' version 2.4.2 from 2011-04-26.

Automatic conversion script
Id: cif_fix_values 1891 2012-01-12 08:04:46Z andrius 

The following automatic conversions were performed:

'_exptl_crystal_density_meas' value 'not measured' was changed to '?'
- the value is perceived as not measured.

Automatic conversion script
Id: cif_fix_values 3008 2015-01-20 13:52:24Z robertas 
;
_cod_original_sg_symbol_H-M P2(1)/c
_cod_database_code 4509630

loop_
_symmetry_equiv_pos_as_xyz
'x, y, z'
'-x, y+1/2, -z+1/2'
'-x, -y, -z'
'x, -y-1/2, z-1/2'

loop_
_atom_site_label
_atom_site_type_symbol
_atom_site_fract_x
_atom_site_fract_y
_atom_site_fract_z
_atom_site_U_iso_or_equiv
_atom_site_adp_type
_atom_site_occupancy
_atom_site_symmetry_multiplicity
_atom_site_calc_flag
O5 O 0.31436(7) 0.07528(7) 0.17264(16) 0.0339(3) Uani 1 1 d
O1 O 0.47039(7) -0.32654(7) 0.51452(15) 0.0291(3) Uani 1 1 d
O4 O 0.11201(7) -0.16847(7) 0.13864(16) 0.0320(3) Uani 1 1 d
O2 O 0.53079(7) -0.20869(7) 0.64022(15) 0.0288(3) Uani 1 1 d
O6 O 0.45278(8) 0.04862(8) 0.27616(17) 0.0369(3) Uani 1 1 d
O3 O 0.16945(8) -0.29772(7) 0.16126(18) 0.0373(3) Uani 1 1 d
C14 C 0.26068(10) -0.18181(10) 0.2499(2) 0.0230(3) Uani 1 1 d
C12 C 0.40470(10) -0.19574(10) 0.4176(2) 0.0223(3) Uani 1 1 d
C16 C 0.35651(10) -0.06325(10) 0.2767(2) 0.0237(3) Uani 1 1 d
C15 C 0.27640(10) -0.09763(10) 0.2158(2) 0.0233(3) Uani 1 1 d
C19 C 0.17360(10) -0.21544(10) 0.1790(2) 0.0260(4) Uani 1 1 d
C17 C 0.42024(10) -0.11176(10) 0.3791(2) 0.0237(3) Uani 1 1 d
C18 C 0.47293(10) -0.24838(10) 0.5309(2) 0.0236(3) Uani 1 1 d
C20 C 0.37109(10) 0.02724(10) 0.2355(2) 0.0264(4) Uani 1 1 d
C13 C 0.32537(10) -0.23106(10) 0.3488(2) 0.0227(3) Uani 1 1 d
N4 N 0.36350(9) 0.31963(9) 0.19670(18) 0.0295(3) Uani 1 1 d
N2 N -0.02114(9) 0.35573(9) -0.0178(2) 0.0323(3) Uani 1 1 d
N1 N -0.00131(9) 0.39112(9) 0.1455(2) 0.0300(3) Uani 1 1 d
C2 C 0.10571(10) 0.42137(10) 0.0176(2) 0.0239(3) Uani 1 1 d
N3 N 0.38774(9) 0.39402(9) 0.27524(19) 0.0306(3) Uani 1 1 d
C4 C 0.33029(10) 0.45394(11) 0.2125(2) 0.0274(4) Uani 1 1 d
C5 C 0.26660(10) 0.41556(10) 0.0887(2) 0.0236(3) Uani 1 1 d
C6 C 0.28954(10) 0.33070(10) 0.0825(2) 0.0257(4) Uani 1 1 d
C3 C 0.04402(10) 0.37391(10) -0.0961(2) 0.0285(4) Uani 1 1 d
C11 C 0.24510(13) 0.26050(12) -0.0251(3) 0.0342(4) Uani 1 1 d
C10 C 0.33995(13) 0.54284(12) 0.2749(3) 0.0357(4) Uani 1 1 d
C7 C 0.18813(10) 0.45671(11) -0.0178(2) 0.0259(4) Uani 1 1 d
C1 C 0.07454(10) 0.43073(10) 0.1716(2) 0.0265(4) Uani 1 1 d
C9 C 0.04402(15) 0.34258(15) -0.2789(3) 0.0421(5) Uani 1 1 d
C8 C 0.11158(13) 0.47523(13) 0.3397(3) 0.0351(4) Uani 1 1 d
H17 H 0.4742(11) -0.0866(11) 0.423(2) 0.023(4) Uiso 1 1 d
H15 H 0.2334(11) -0.0638(11) 0.148(2) 0.025(4) Uiso 1 1 d
H13 H 0.3156(10) -0.2905(11) 0.375(2) 0.027(4) Uiso 1 1 d
H7B H 0.1917(11) 0.5172(12) 0.006(2) 0.030(5) Uiso 1 1 d
H7A H 0.1907(11) 0.4496(11) -0.142(3) 0.032(5) Uiso 1 1 d
H111 H -0.0360(13) 0.3819(13) 0.224(3) 0.046(6) Uiso 1 1 d
H333 H 0.4398(14) 0.3928(14) 0.360(3) 0.058(6) Uiso 1 1 d
H11C H 0.1876(14) 0.2518(13) -0.001(3) 0.050(6) Uiso 1 1 d
H8C H 0.1603(13) 0.4450(13) 0.405(3) 0.046(6) Uiso 1 1 d
H8B H 0.1307(14) 0.5342(16) 0.313(3) 0.060(7) Uiso 1 1 d
H11B H 0.2768(13) 0.2107(14) 0.002(3) 0.047(6) Uiso 1 1 d
H8A H 0.0696(14) 0.4804(13) 0.417(3) 0.054(6) Uiso 1 1 d
H11A H 0.2379(14) 0.2756(14) -0.152(3) 0.056(6) Uiso 1 1 d
H444 H 0.3989(14) 0.2678(15) 0.238(3) 0.063(7) Uiso 1 1 d
H10C H 0.3933(18) 0.5497(17) 0.353(4) 0.082(8) Uiso 1 1 d
H10B H 0.2932(18) 0.5570(17) 0.338(4) 0.090(9) Uiso 1 1 d
H10A H 0.3327(17) 0.5801(19) 0.180(4) 0.092(9) Uiso 1 1 d
H9C H 0.0624(17) 0.2832(19) -0.279(4) 0.087(9) Uiso 1 1 d
H9B H 0.0880(16) 0.3705(16) -0.328(3) 0.071(8) Uiso 1 1 d
H9A H -0.0121(18) 0.3456(16) -0.356(4) 0.080(8) Uiso 1 1 d
H3 H 0.1025(19) -0.3177(18) 0.095(4) 0.098(9) Uiso 1 1 d
H6 H 0.4607(17) 0.112(2) 0.288(4) 0.094(9) Uiso 1 1 d

loop_
_atom_site_aniso_label
_atom_site_aniso_U_11
_atom_site_aniso_U_22
_atom_site_aniso_U_33
_atom_site_aniso_U_23
_atom_site_aniso_U_13
_atom_site_aniso_U_12
O5 0.0314(7) 0.0244(6) 0.0417(7) 0.0062(5) -0.0025(5) 0.0015(5)
O1 0.0267(6) 0.0200(6) 0.0363(6) 0.0011(5) -0.0040(5) -0.0001(5)
O4 0.0202(6) 0.0343(7) 0.0388(7) -0.0002(5) -0.0006(5) 0.0049(5)
O2 0.0236(6) 0.0221(6) 0.0360(6) -0.0011(5) -0.0054(5) -0.0015(5)
O6 0.0286(7) 0.0226(6) 0.0535(8) 0.0047(6) -0.0064(6) -0.0060(5)
O3 0.0207(7) 0.0260(7) 0.0605(8) -0.0008(6) -0.0032(6) -0.0038(5)
C14 0.0189(8) 0.0250(8) 0.0247(8) -0.0025(6) 0.0035(6) 0.0004(6)
C12 0.0201(8) 0.0226(8) 0.0235(8) -0.0011(6) 0.0026(6) 0.0005(6)
C16 0.0247(9) 0.0226(8) 0.0231(8) -0.0008(6) 0.0027(6) 0.0001(7)
C15 0.0219(8) 0.0226(8) 0.0241(8) -0.0013(6) 0.0012(7) 0.0030(7)
C19 0.0202(9) 0.0284(9) 0.0282(8) 0.0013(7) 0.0021(7) 0.0015(7)
C17 0.0196(9) 0.0224(8) 0.0273(8) -0.0025(6) 0.0007(7) -0.0016(7)
C18 0.0194(8) 0.0239(8) 0.0267(8) 0.0005(6) 0.0030(7) -0.0020(6)
C20 0.0260(9) 0.0240(8) 0.0267(8) 0.0000(7) -0.0009(7) -0.0002(7)
C13 0.0213(8) 0.0203(8) 0.0263(8) -0.0009(6) 0.0042(7) -0.0006(6)
N4 0.0236(8) 0.0309(8) 0.0332(8) 0.0055(6) 0.0039(6) 0.0072(6)
N2 0.0213(8) 0.0275(8) 0.0443(9) 0.0017(6) -0.0027(6) -0.0037(6)
N1 0.0216(8) 0.0293(8) 0.0383(8) 0.0031(6) 0.0043(7) -0.0029(6)
C2 0.0188(8) 0.0190(8) 0.0311(8) 0.0040(6) -0.0014(7) 0.0009(6)
N3 0.0219(8) 0.0357(8) 0.0319(8) 0.0020(6) -0.0004(6) -0.0016(6)
C4 0.0194(8) 0.0312(9) 0.0309(9) 0.0023(7) 0.0033(7) -0.0019(7)
C5 0.0186(8) 0.0253(8) 0.0267(8) 0.0014(6) 0.0039(6) -0.0010(6)
C6 0.0229(9) 0.0275(9) 0.0266(8) 0.0042(7) 0.0045(7) 0.0023(7)
C3 0.0215(9) 0.0255(8) 0.0349(9) 0.0027(7) -0.0030(7) -0.0004(7)
C11 0.0380(12) 0.0247(9) 0.0375(10) -0.0005(8) 0.0021(9) 0.0060(8)
C10 0.0313(11) 0.0336(10) 0.0397(10) -0.0057(8) 0.0006(9) -0.0094(8)
C7 0.0203(8) 0.0236(9) 0.0318(9) 0.0042(7) 0.0007(7) -0.0014(7)
C1 0.0189(8) 0.0220(8) 0.0363(9) 0.0049(7) -0.0003(7) 0.0019(6)
C9 0.0368(12) 0.0470(13) 0.0376(11) -0.0041(9) -0.0045(9) -0.0063(10)
C8 0.0302(10) 0.0375(11) 0.0370(10) -0.0026(8) 0.0052(9) -0.0018(8)

loop_
_atom_type_symbol
_atom_type_description
_atom_type_scat_dispersion_real
_atom_type_scat_dispersion_imag
_atom_type_scat_source
C C 0.0033 0.0016 'International Tables Vol C Tables 4.2.6.8 and 6.1.1.4'
H H 0.0000 0.0000 'International Tables Vol C Tables 4.2.6.8 and 6.1.1.4'
N N 0.0061 0.0033 'International Tables Vol C Tables 4.2.6.8 and 6.1.1.4'
O O 0.0106 0.0060 'International Tables Vol C Tables 4.2.6.8 and 6.1.1.4'

loop_
_geom_angle_atom_site_label_1
_geom_angle_atom_site_label_2
_geom_angle_atom_site_label_3
_geom_angle
C20 O6 H6 111.9(15)
C19 O3 H3 110.4(15)
C15 C14 C13 119.80(14)
C15 C14 C19 117.66(14)
C13 C14 C19 122.54(14)
C13 C12 C17 119.32(14)
C13 C12 C18 119.90(14)
C17 C12 C18 120.77(14)
C15 C16 C17 119.94(15)
C15 C16 C20 118.52(14)
C17 C16 C20 121.50(14)
C16 C15 C14 120.16(15)
C16 C15 H15 119.2(10)
C14 C15 H15 120.6(10)
O4 C19 O3 123.82(15)
O4 C19 C14 121.46(15)
O3 C19 C14 114.71(14)
C16 C17 C12 120.40(15)
C16 C17 H17 118.8(10)
C12 C17 H17 120.8(10)
O1 C18 O2 123.94(14)
O1 C18 C12 119.12(14)
O2 C18 C12 116.95(13)
O5 C20 O6 124.01(15)
O5 C20 C16 123.49(15)
O6 C20 C16 112.50(14)
C12 C13 C14 120.27(15)
C12 C13 H13 118.6(10)
C14 C13 H13 121.1(10)
C6 N4 N3 108.59(14)
C6 N4 H444 132.7(13)
N3 N4 H444 118.5(13)
C3 N2 N1 105.76(13)
C1 N1 N2 111.62(15)
C1 N1 H111 128.8(13)
N2 N1 H111 119.3(13)
C1 C2 C3 105.37(14)
C1 C2 C7 126.41(15)
C3 C2 C7 128.22(15)
C4 N3 N4 110.00(14)
C4 N3 H333 134.9(14)
N4 N3 H333 115.1(14)
N3 C4 C5 107.06(15)
N3 C4 C10 122.27(16)
C5 C4 C10 130.67(16)
C4 C5 C6 106.45(14)
C4 C5 C7 127.08(15)
C6 C5 C7 126.47(15)
N4 C6 C5 107.90(15)
N4 C6 C11 122.19(15)
C5 C6 C11 129.91(15)
N2 C3 C2 110.40(15)
N2 C3 C9 120.11(16)
C2 C3 C9 129.48(17)
C6 C11 H11C 111.3(12)
C6 C11 H11B 109.2(13)
H11C C11 H11B 109.0(18)
C6 C11 H11A 108.7(13)
H11C C11 H11A 106.8(17)
H11B C11 H11A 111.8(18)
C4 C10 H10C 109.7(16)
C4 C10 H10B 109.4(16)
H10C C10 H10B 109(2)
C4 C10 H10A 110.9(18)
H10C C10 H10A 113(2)
H10B C10 H10A 105(2)
C5 C7 C2 113.88(13)
C5 C7 H7B 108.2(10)
C2 C7 H7B 110.5(10)
C5 C7 H7A 107.0(10)
C2 C7 H7A 110.2(10)
H7B C7 H7A 106.7(15)
N1 C1 C2 106.85(15)
N1 C1 C8 122.76(16)
C2 C1 C8 130.39(16)
C3 C9 H9C 111.8(16)
C3 C9 H9B 110.7(15)
H9C C9 H9B 101(2)
C3 C9 H9A 112.8(15)
H9C C9 H9A 107(2)
H9B C9 H9A 113(2)
C1 C8 H8C 111.0(12)
C1 C8 H8B 109.8(13)
H8C C8 H8B 108.6(17)
C1 C8 H8A 111.5(13)
H8C C8 H8A 107.5(17)
H8B C8 H8A 108.4(17)

loop_
_geom_bond_atom_site_label_1
_geom_bond_atom_site_label_2
_geom_bond_distance
O5 C20 1.2090(19)
O1 C18 1.2442(19)
O4 C19 1.2240(19)
O2 C18 1.2847(18)
O6 C20 1.325(2)
O6 H6 1.02(3)
O3 C19 1.311(2)
O3 H3 1.14(3)
C14 C15 1.392(2)
C14 C13 1.395(2)
C14 C19 1.489(2)
C12 C13 1.391(2)
C12 C17 1.396(2)
C12 C18 1.506(2)
C16 C15 1.385(2)
C16 C17 1.390(2)
C16 C20 1.496(2)
C15 H15 0.942(17)
C17 H17 0.950(17)
C13 H13 0.981(18)
N4 C6 1.338(2)
N4 N3 1.346(2)
N4 H444 1.01(2)
N2 C3 1.336(2)
N2 N1 1.357(2)
N1 C1 1.345(2)
N1 H111 0.91(2)
C2 C1 1.385(2)
C2 C3 1.400(2)
C2 C7 1.506(2)
N3 C4 1.342(2)
N3 H333 0.95(2)
C4 C5 1.389(2)
C4 C10 1.486(3)
C5 C6 1.397(2)
C5 C7 1.504(2)
C6 C11 1.481(2)
C3 C9 1.495(3)
C11 H11C 0.98(2)
C11 H11B 0.94(2)
C11 H11A 0.99(2)
C10 H10C 0.95(3)
C10 H10B 1.00(3)
C10 H10A 0.93(3)
C7 H7B 0.976(19)
C7 H7A 0.977(18)
C1 C8 1.490(2)
C9 H9C 0.99(3)
C9 H9B 0.97(3)
C9 H9A 0.98(3)
C8 H8C 0.97(2)
C8 H8B 1.02(2)
C8 H8A 0.99(2)
